data_1512862
loop_
_publ_author_name
'Anita Abedi'
'Vahid Amani'
'Roman Boca'
'Lubor Dlhan'
'Hamid Reza Khavasi'
'Nasser Safari'

_publ_section_title
;
 Bis(isothiocyanato)iron(II) complexes with bithiazole ligands: Structure
 and magnetic studies
;
_journal_name_full
;
Inorganica Chimica Acta
;
_journal_page_first 58
_journal_page_last 66
_journal_paper_doi 10.1016/j.ica.2012.10.037
_journal_volume 395
_journal_year 2013
_chemical_formula_moiety 'C14 H8 Fe1 N6 S6'
_chemical_formula_sum 'C14 H8 Fe N6 S6'
_chemical_formula_weight 508.53
_space_group_IT_number 61
_symmetry_cell_setting orthorhombic
_symmetry_space_group_name_Hall '-P 2ac 2ab'
_symmetry_space_group_name_H-M 'P b c a'
_atom_sites_solution_hydrogens geom
_atom_sites_solution_primary direct
_atom_sites_solution_secondary difmap
_cell_angle_alpha 90.00
_cell_angle_beta 90.00
_cell_angle_gamma 90.00
_cell_formula_units_Z 8
_cell_length_a 14.8310(13)
_cell_length_b 15.8627(14)
_cell_length_c 16.9169(12)
_cell_measurement_reflns_used 27274
_cell_measurement_temperature 298(2)
_cell_measurement_theta_max 29.25
_cell_measurement_theta_min 2.23
_cell_volume 3979.9(6)
_computing_cell_refinement 'X-Area 1.31 (Stoe & Cie GmbH, 2005)'
_computing_data_collection 'X-Area 1.31 (Stoe & Cie GmbH, 2005)'
_computing_data_reduction 'X-Area 1.31 (Stoe & Cie GmbH, 2005)'
_computing_molecular_graphics 'ORTEP-3 for Windows (Farrugia, 1997)'
_computing_publication_material 'WinGX (Farrugia, 1999)'
_computing_structure_refinement 'SHELXL-97 (Sheldrick, 1997)'
_computing_structure_solution 'SHELXS-97 (Sheldrick, 1990)'
_diffrn_ambient_temperature 298(2)
_diffrn_measured_fraction_theta_full 0.993
_diffrn_measured_fraction_theta_max 0.993
_diffrn_measurement_device_type 'STOE IPDS 2T'
_diffrn_measurement_method 'rotation method'
_diffrn_radiation_monochromator graphite
_diffrn_radiation_source 'fine-focus sealed tube'
_diffrn_radiation_type MoK\a
_diffrn_radiation_wavelength 0.71073
_diffrn_reflns_av_R_equivalents 0.1129
_diffrn_reflns_av_sigmaI/netI 0.0725
_diffrn_reflns_limit_h_max 19
_diffrn_reflns_limit_h_min -20
_diffrn_reflns_limit_k_max 21
_diffrn_reflns_limit_k_min -21
_diffrn_reflns_limit_l_max 19
_diffrn_reflns_limit_l_min -23
_diffrn_reflns_number 27271
_diffrn_reflns_theta_full 29.25
_diffrn_reflns_theta_max 29.25
_diffrn_reflns_theta_min 2.23
_diffrn_standards_number 0
_exptl_absorpt_coefficient_mu 1.40
_exptl_absorpt_correction_T_max 0.690
_exptl_absorpt_correction_T_min 0.650
_exptl_absorpt_correction_type numerical
_exptl_absorpt_process_details 'shape of crystal determined optically'
_exptl_crystal_colour Red
_exptl_crystal_density_diffrn 1.697
_exptl_crystal_density_method 'not measured'
_exptl_crystal_description Block
_exptl_crystal_F_000 2048
_exptl_crystal_size_max 0.40
_exptl_crystal_size_mid 0.38
_exptl_crystal_size_min 0.33
_refine_diff_density_max 0.450
_refine_diff_density_min -0.441
_refine_diff_density_rms 0.061
_refine_ls_extinction_method none
_refine_ls_goodness_of_fit_ref 1.103
_refine_ls_hydrogen_treatment constr
_refine_ls_matrix_type full
_refine_ls_number_parameters 244
_refine_ls_number_reflns 5376
_refine_ls_number_restraints 0
_refine_ls_restrained_S_all 1.103
_refine_ls_R_factor_all 0.1621
_refine_ls_R_factor_gt 0.0824
_refine_ls_shift/su_max 0.005
_refine_ls_shift/su_mean 0.000
_refine_ls_structure_factor_coef Fsqd
_refine_ls_weighting_details 'calc w=1/[\s^2^(Fo^2^)+(0.0337P)^2^+4.2119P] where P=(Fo^2^+2Fc^2^)/3'
_refine_ls_weighting_scheme calc
_refine_ls_wR_factor_gt 0.1213
_refine_ls_wR_factor_ref 0.1437
_reflns_number_gt 2903
_reflns_number_total 5376
_reflns_threshold_expression >2sigma(I)
_cod_data_source_file ICA-2013-395-58-66-1.cif
_cod_data_source_block Fe
_cod_original_sg_symbol_H-M Pbca
_cod_original_formula_sum 'C14 H8 Fe1 N6 S6'
_cod_database_code 1512862

loop_
_symmetry_equiv_pos_as_xyz
'x, y, z'
'-x+1/2, -y, z+1/2'
'x+1/2, -y+1/2, -z'
'-x, y+1/2, -z+1/2'
'-x, -y, -z'
'x-1/2, y, -z-1/2'
'-x-1/2, y-1/2, z'
'x, -y-1/2, z-1/2'

loop_
_atom_site_label
_atom_site_type_symbol
_atom_site_fract_x
_atom_site_fract_y
_atom_site_fract_z
_atom_site_U_iso_or_equiv
_atom_site_adp_type
_atom_site_occupancy
_atom_site_symmetry_multiplicity
_atom_site_calc_flag
_atom_site_refinement_flags
C1 C 0.3097(4) 0.2285(3) 0.3400(3) 0.0674(15) Uani 1 1 d .
H1A H 0.3540 0.1932 0.3195 0.081 Uiso 1 1 calc R
C2 C 0.2023(5) 0.3357(4) 0.3672(5) 0.095(2) Uani 1 1 d .
H2 H 0.1638 0.3819 0.3689 0.114 Uiso 1 1 calc R
C3 C 0.2073(3) 0.2752(3) 0.4251(3) 0.0588(13) Uani 1 1 d .
C4 C 0.1577(3) 0.2665(3) 0.4988(3) 0.0600(13) Uani 1 1 d .
C5 C 0.0888(4) 0.3131(4) 0.5256(4) 0.0841(19) Uani 1 1 d .
H5 H 0.0651 0.3597 0.4995 0.101 Uiso 1 1 calc R
C6 C 0.1293(4) 0.1976(4) 0.6097(4) 0.0723(16) Uani 1 1 d .
H6A H 0.1349 0.1570 0.6491 0.087 Uiso 1 1 calc R
C7 C 0.1179(4) 0.0348(3) 0.4029(3) 0.0600(13) Uani 1 1 d .
H7A H 0.1154 0.0779 0.3657 0.072 Uiso 1 1 calc R
C8 C 0.0979(4) -0.0882(4) 0.4826(3) 0.0683(15) Uani 1 1 d .
H8 H 0.0822 -0.1386 0.5071 0.082 Uiso 1 1 calc R
C9 C 0.1638(3) -0.0354(3) 0.5084(3) 0.0471(11) Uani 1 1 d .
C10 C 0.2205(3) -0.0416(3) 0.5781(3) 0.0453(11) Uani 1 1 d .
C11 C 0.2189(4) -0.0989(3) 0.6373(3) 0.0667(15) Uani 1 1 d .
H11 H 0.1794 -0.1444 0.6400 0.080 Uiso 1 1 calc R
C12 C 0.3291(3) 0.0092(3) 0.6529(3) 0.0607(13) Uani 1 1 d .
H12A H 0.3750 0.0451 0.6692 0.073 Uiso 1 1 calc R
C13 C 0.4088(3) 0.0323(3) 0.3599(4) 0.0599(14) Uani 1 1 d .
C14 C 0.4278(3) 0.2175(3) 0.6147(3) 0.0506(12) Uani 1 1 d .
N1 N 0.2697(3) 0.2141(2) 0.4079(2) 0.0530(10) Uani 1 1 d .
N2 N 0.1813(3) 0.1996(3) 0.5472(2) 0.0534(10) Uani 1 1 d .
N3 N 0.1752(3) 0.0349(2) 0.4611(2) 0.0474(9) Uani 1 1 d .
N4 N 0.2840(3) 0.0211(2) 0.5880(2) 0.0509(10) Uani 1 1 d .
N5 N 0.3817(3) 0.0558(3) 0.4198(3) 0.0753(14) Uani 1 1 d .
N6 N 0.3867(3) 0.1836(3) 0.5662(3) 0.0642(12) Uani 1 1 d .
S1 S 0.27421(14) 0.31595(12) 0.29331(11) 0.1019(7) Uani 1 1 d .
S2 S 0.05038(11) 0.27554(13) 0.61289(13) 0.1000(6) Uani 1 1 d .
S3 S 0.04786(10) -0.05022(10) 0.39991(9) 0.0751(4) Uani 1 1 d .
S4 S 0.29808(11) -0.07649(10) 0.70545(9) 0.0774(4) Uani 1 1 d .
S5 S 0.44481(10) -0.00227(10) 0.27611(10) 0.0777(4) Uani 1 1 d .
S6 S 0.48419(11) 0.26767(10) 0.68170(10) 0.0789(5) Uani 1 1 d .
Fe1 Fe 0.29301(4) 0.11812(4) 0.49766(4) 0.04885(19) Uani 1 1 d .

loop_
_atom_site_aniso_label
_atom_site_aniso_U_11
_atom_site_aniso_U_22
_atom_site_aniso_U_33
_atom_site_aniso_U_23
_atom_site_aniso_U_13
_atom_site_aniso_U_12
C1 0.075(4) 0.072(3) 0.056(3) 0.011(3) -0.012(3) -0.022(3)
C2 0.095(5) 0.061(4) 0.128(6) 0.012(4) -0.037(5) 0.009(3)
C3 0.056(3) 0.047(3) 0.073(4) 0.002(3) -0.026(3) -0.005(3)
C4 0.048(3) 0.059(3) 0.073(4) -0.020(3) -0.019(3) 0.006(2)
C5 0.065(4) 0.083(4) 0.104(5) -0.025(4) -0.017(4) 0.020(3)
C6 0.059(3) 0.090(4) 0.069(4) -0.019(3) 0.000(3) -0.011(3)
C7 0.071(3) 0.059(3) 0.049(3) 0.003(3) 0.001(3) 0.007(3)
C8 0.070(3) 0.069(3) 0.066(4) 0.008(3) -0.009(3) -0.018(3)
C9 0.047(2) 0.048(2) 0.046(3) 0.000(2) 0.008(2) 0.000(2)
C10 0.045(3) 0.043(2) 0.047(3) 0.002(2) 0.003(2) 0.005(2)
C11 0.066(3) 0.065(3) 0.069(4) 0.018(3) -0.008(3) -0.016(3)
C12 0.059(3) 0.056(3) 0.067(4) 0.001(3) -0.016(3) 0.001(2)
C13 0.047(3) 0.049(3) 0.084(4) 0.004(3) 0.004(3) 0.005(2)
C14 0.045(3) 0.040(2) 0.067(4) 0.004(2) 0.014(3) 0.003(2)
N1 0.057(2) 0.050(2) 0.052(3) 0.005(2) -0.009(2) -0.0091(19)
N2 0.048(2) 0.058(2) 0.054(3) -0.007(2) -0.002(2) -0.0001(19)
N3 0.051(2) 0.046(2) 0.046(2) 0.0027(18) 0.0019(19) 0.0024(18)
N4 0.051(2) 0.046(2) 0.055(3) 0.0033(18) -0.003(2) 0.0024(18)
N5 0.068(3) 0.064(3) 0.093(4) -0.014(3) 0.019(3) 0.001(2)
N6 0.059(3) 0.064(3) 0.070(3) -0.002(2) -0.001(2) -0.012(2)
S1 0.1247(16) 0.0995(13) 0.0816(13) 0.0432(10) -0.0263(12) -0.0305(11)
S2 0.0579(9) 0.1273(15) 0.1147(15) -0.0482(13) 0.0091(10) 0.0126(10)
S3 0.0728(9) 0.0856(10) 0.0668(10) 0.0015(8) -0.0196(8) -0.0157(8)
S4 0.0864(10) 0.0788(9) 0.0671(10) 0.0211(8) -0.0215(9) -0.0055(8)
S5 0.0691(9) 0.0912(11) 0.0728(10) -0.0014(9) 0.0157(8) 0.0059(8)
S6 0.0737(10) 0.0823(10) 0.0808(11) -0.0252(9) -0.0075(8) 0.0013(8)
Fe1 0.0487(3) 0.0440(3) 0.0539(4) 0.0026(3) 0.0032(3) -0.0007(3)

loop_
_atom_type_symbol
_atom_type_description
_atom_type_scat_dispersion_real
_atom_type_scat_dispersion_imag
_atom_type_scat_source
C C 0.0033 0.0016 'International Tables Vol C Tables 4.2.6.8 and 6.1.1.4'
H H 0.0000 0.0000 'International Tables Vol C Tables 4.2.6.8 and 6.1.1.4'
N N 0.0061 0.0033 'International Tables Vol C Tables 4.2.6.8 and 6.1.1.4'
O O 0.0106 0.0060 'International Tables Vol C Tables 4.2.6.8 and 6.1.1.4'
S S 0.1246 0.1234 'International Tables Vol C Tables 4.2.6.8 and 6.1.1.4'
Fe Fe 0.3463 0.8444 'International Tables Vol C Tables 4.2.6.8 and 6.1.1.4'

loop_
_geom_angle_atom_site_label_1
_geom_angle_atom_site_label_2
_geom_angle_atom_site_label_3
_geom_angle
N1 C1 S1 114.4(5)
N1 C1 H1A 122.8
S1 C1 H1A 122.8
C3 C2 S1 111.6(5)
C3 C2 H2 124.2
S1 C2 H2 124.2
N1 C3 C2 112.3(6)
N1 C3 C4 117.1(4)
C2 C3 C4 130.6(6)
C5 C4 N2 114.6(6)
C5 C4 C3 128.5(6)
N2 C4 C3 116.9(4)
C4 C5 S2 110.9(5)
C4 C5 H5 124.5
S2 C5 H5 124.5
N2 C6 S2 114.4(5)
N2 C6 H6A 122.8
S2 C6 H6A 122.8
N3 C7 S3 114.9(4)
N3 C7 H7A 122.6
S3 C7 H7A 122.6
C9 C8 S3 111.2(4)
C9 C8 H8 124.4
S3 C8 H8 124.4
C8 C9 N3 113.5(4)
C8 C9 C10 129.5(4)
N3 C9 C10 116.9(4)
C11 C10 N4 114.0(4)
C11 C10 C9 129.5(4)
N4 C10 C9 116.5(4)
C10 C11 S4 110.6(4)
C10 C11 H11 124.7
S4 C11 H11 124.7
N4 C12 S4 115.0(4)
N4 C12 H12A 122.5
S4 C12 H12A 122.5
N5 C13 S5 178.6(5)
N6 C14 S6 178.3(5)
C1 N1 C3 111.6(5)
C1 N1 Fe1 131.3(4)
C3 N1 Fe1 117.0(3)
C6 N2 C4 110.3(5)
C6 N2 Fe1 135.8(4)
C4 N2 Fe1 113.8(3)
C7 N3 C9 110.9(4)
C7 N3 Fe1 135.0(3)
C9 N3 Fe1 113.9(3)
C12 N4 C10 110.4(4)
C12 N4 Fe1 131.8(3)
C10 N4 Fe1 117.8(3)
C13 N5 Fe1 156.8(5)
C14 N6 Fe1 167.9(4)
C2 S1 C1 90.1(3)
C5 S2 C6 89.8(3)
C8 S3 C7 89.5(3)
C11 S4 C12 90.0(3)
N6 Fe1 N5 99.50(18)
N6 Fe1 N4 90.16(16)
N5 Fe1 N4 98.39(17)
N6 Fe1 N1 98.37(16)
N5 Fe1 N1 89.49(18)
N4 Fe1 N1 167.32(15)
N6 Fe1 N2 89.85(16)
N5 Fe1 N2 163.06(18)
N4 Fe1 N2 95.67(15)
N1 Fe1 N2 75.10(16)
N6 Fe1 N3 162.01(16)
N5 Fe1 N3 92.11(16)
N4 Fe1 N3 74.49(14)
N1 Fe1 N3 95.40(14)
N2 Fe1 N3 82.55(13)

loop_
_geom_bond_atom_site_label_1
_geom_bond_atom_site_label_2
_geom_bond_distance
C1 N1 1.313(6)
C1 S1 1.681(6)
C1 H1A 0.9300
C2 C3 1.372(8)
C2 S1 1.673(8)
C2 H2 0.9300
C3 N1 1.371(6)
C3 C4 1.455(7)
C4 C5 1.340(7)
C4 N2 1.385(6)
C5 S2 1.691(7)
C5 H5 0.9300
C6 N2 1.310(6)
C6 S2 1.703(6)
C6 H6A 0.9300
C7 N3 1.302(6)
C7 S3 1.703(5)
C7 H7A 0.9300
C8 C9 1.359(6)
C8 S3 1.694(6)
C8 H8 0.9300
C9 N3 1.382(5)
C9 C10 1.452(6)
C10 C11 1.353(6)
C10 N4 1.380(5)
C11 S4 1.684(5)
C11 H11 0.9300
C12 N4 1.301(6)
C12 S4 1.687(5)
C12 H12A 0.9300
C13 N5 1.151(7)
C13 S5 1.611(6)
C14 N6 1.156(6)
C14 S6 1.617(6)
N1 Fe1 2.178(4)
N2 Fe1 2.262(4)
N3 Fe1 2.276(4)
N4 Fe1 2.172(4)
N5 Fe1 2.108(5)
N6 Fe1 2.086(5)

loop_
_geom_torsion_atom_site_label_1
_geom_torsion_atom_site_label_2
_geom_torsion_atom_site_label_3
_geom_torsion_atom_site_label_4
_geom_torsion
S1 C2 C3 N1 0.0(6)
S1 C2 C3 C4 -179.6(4)
N1 C3 C4 C5 -173.7(5)
C2 C3 C4 C5 5.9(9)
N1 C3 C4 N2 3.4(6)
C2 C3 C4 N2 -177.1(5)
N2 C4 C5 S2 0.3(6)
C3 C4 C5 S2 177.4(4)
S3 C8 C9 N3 -1.0(6)
S3 C8 C9 C10 177.1(4)
C8 C9 C10 C11 -4.0(9)
N3 C9 C10 C11 174.1(5)
C8 C9 C10 N4 178.4(5)
N3 C9 C10 N4 -3.6(6)
N4 C10 C11 S4 -1.1(6)
C9 C10 C11 S4 -178.8(4)
S1 C1 N1 C3 -0.2(5)
S1 C1 N1 Fe1 -175.0(2)
C2 C3 N1 C1 0.1(6)
C4 C3 N1 C1 179.8(4)
C2 C3 N1 Fe1 175.7(4)
C4 C3 N1 Fe1 -4.7(5)
S2 C6 N2 C4 0.0(5)
S2 C6 N2 Fe1 -176.2(3)
C5 C4 N2 C6 -0.2(6)
C3 C4 N2 C6 -177.6(4)
C5 C4 N2 Fe1 177.0(4)
C3 C4 N2 Fe1 -0.5(5)
S3 C7 N3 C9 -1.1(5)
S3 C7 N3 Fe1 174.4(2)
C8 C9 N3 C7 1.3(6)
C10 C9 N3 C7 -177.1(4)
C8 C9 N3 Fe1 -175.2(3)
C10 C9 N3 Fe1 6.5(5)
S4 C12 N4 C10 -0.3(5)
S4 C12 N4 Fe1 -179.9(2)
C11 C10 N4 C12 0.9(6)
C9 C10 N4 C12 179.0(4)
C11 C10 N4 Fe1 -179.4(4)
C9 C10 N4 Fe1 -1.4(5)
C3 C2 S1 C1 -0.1(5)
N1 C1 S1 C2 0.2(4)
C4 C5 S2 C6 -0.2(4)
N2 C6 S2 C5 0.1(4)
C9 C8 S3 C7 0.3(4)
N3 C7 S3 C8 0.4(4)
C10 C11 S4 C12 0.8(4)
N4 C12 S4 C11 -0.3(4)
C14 N6 Fe1 N5 -146(2)
C14 N6 Fe1 N4 -48(2)
C14 N6 Fe1 N1 123(2)
C14 N6 Fe1 N2 48(2)
C14 N6 Fe1 N3 -17(2)
C13 N5 Fe1 N6 -133.0(11)
C13 N5 Fe1 N4 135.4(11)
C13 N5 Fe1 N1 -34.6(12)
C13 N5 Fe1 N2 -10.3(15)
C13 N5 Fe1 N3 60.7(12)
C12 N4 Fe1 N6 -6.4(5)
C10 N4 Fe1 N6 174.1(3)
C12 N4 Fe1 N5 93.2(5)
C10 N4 Fe1 N5 -86.3(3)
C12 N4 Fe1 N1 -138.9(7)
C10 N4 Fe1 N1 41.6(8)
C12 N4 Fe1 N2 -96.3(5)
C10 N4 Fe1 N2 84.2(3)
C12 N4 Fe1 N3 -176.9(5)
C10 N4 Fe1 N3 3.6(3)
C1 N1 Fe1 N6 90.1(4)
C3 N1 Fe1 N6 -84.3(3)
C1 N1 Fe1 N5 -9.4(4)
C3 N1 Fe1 N5 176.1(3)
C1 N1 Fe1 N4 -138.0(7)
C3 N1 Fe1 N4 47.5(8)
C1 N1 Fe1 N2 177.7(4)
C3 N1 Fe1 N2 3.3(3)
C1 N1 Fe1 N3 -101.5(4)
C3 N1 Fe1 N3 84.0(3)
C6 N2 Fe1 N6 -86.5(5)
C4 N2 Fe1 N6 97.3(3)
C6 N2 Fe1 N5 149.6(6)
C4 N2 Fe1 N5 -26.6(7)
C6 N2 Fe1 N4 3.6(5)
C4 N2 Fe1 N4 -172.5(3)
C6 N2 Fe1 N1 174.7(5)
C4 N2 Fe1 N1 -1.4(3)
C6 N2 Fe1 N3 77.1(5)
C4 N2 Fe1 N3 -99.0(3)
C7 N3 Fe1 N6 147.1(5)
C9 N3 Fe1 N6 -37.6(6)
C7 N3 Fe1 N5 -82.5(5)
C9 N3 Fe1 N5 92.8(3)
C7 N3 Fe1 N4 179.4(5)
C9 N3 Fe1 N4 -5.3(3)
C7 N3 Fe1 N1 7.2(5)
C9 N3 Fe1 N1 -177.5(3)
C7 N3 Fe1 N2 81.3(5)
C9 N3 Fe1 N2 -103.3(3)
